data_7106282
loop_
_publ_author_name
'Benjamin M. Day'
'Natalie E. Mansfield'
'Martyn P. Coles'
'Peter B. Hitchcock'

_publ_section_title
;
 Bicyclic guanidinate compounds of magnesium and their activity as
 pre-catalysts in the Tishchenko reaction
;
_journal_name_full Chem.Commun.
_journal_page_first 4995
_journal_paper_doi 10.1039/c0cc04789a
_journal_volume 47
_journal_year 2011
_chemical_compound_source 'synthesis as described'
_chemical_formula_moiety 'C30 H68 Mg2 N8 O2 Si4'
_chemical_formula_sum 'C30 H68 Mg2 N8 O2 Si4'
_chemical_formula_weight 733.90
_chemical_name_systematic
;
?
;
_space_group_IT_number 14
_symmetry_cell_setting monoclinic
_symmetry_Int_Tables_number 14
_symmetry_space_group_name_Hall '-P 2ybc'
_symmetry_space_group_name_H-M 'P 1 21/c 1'
_atom_sites_solution_hydrogens geom
_atom_sites_solution_primary direct
_atom_sites_solution_secondary difmap
_audit_conform_dict_location ftp://ftp.iucr.org/pub/cif_core.dic
_audit_conform_dict_name cif_core.dic
_audit_conform_dict_version 2.2
_audit_creation_date 2009-05-15T08:42:25-00:00
_audit_creation_method 'WinGX routine CIF_UPDATE'
_cell_angle_alpha 90
_cell_angle_beta 103.218(1)
_cell_angle_gamma 90
_cell_formula_units_Z 2
_cell_length_a 11.6231(3)
_cell_length_b 11.1599(2)
_cell_length_c 17.1244(4)
_cell_measurement_reflns_used 54529
_cell_measurement_temperature 173(2)
_cell_measurement_theta_max 27.485
_cell_measurement_theta_min 3.395
_cell_measurement_wavelength 0.71073
_cell_volume 2162.40(9)
_computing_cell_refinement 'HKL Scalepack (Otwinowski & Minor 1997)'
_computing_data_collection 'Collect (Nonius BV, 1997-2000)'
_computing_data_reduction 'HKL Denzo and Scalepack (Otwinowski & Minor 1997)'
_computing_molecular_graphics 'Ortep-3 for Windows (Farrugia, 1997)'
_computing_publication_material 'WinGX publication routines (Farrugia, 1999)'
_computing_structure_refinement 'SHELXL-97 (Sheldrick, 1997)'
_computing_structure_solution 'SHELXS-97 (Sheldrick, 1997)'
_diffrn_ambient_temperature 173(2)
_diffrn_detector 'CCD plate'
_diffrn_measured_fraction_theta_full 0.989
_diffrn_measured_fraction_theta_max 0.989
_diffrn_measurement_device '95mm CCD camera on \k-goniostat'
_diffrn_measurement_device_type KappaCCD
_diffrn_measurement_method 'CCD rotation images, thick slices'
_diffrn_orient_matrix_type 'by Nonius Collect from scalepack cell'
_diffrn_orient_matrix_UB_11 0.127685E-1
_diffrn_orient_matrix_UB_12 0.805418E-1
_diffrn_orient_matrix_UB_13 0.26145E-1
_diffrn_orient_matrix_UB_21 -0.407251E-1
_diffrn_orient_matrix_UB_22 0.386361E-1
_diffrn_orient_matrix_UB_23 -0.516195E-1
_diffrn_orient_matrix_UB_31 -0.77388E-1
_diffrn_orient_matrix_UB_32 -0.70432E-2
_diffrn_orient_matrix_UB_33 0.158149E-1
_diffrn_radiation_monochromator graphite
_diffrn_radiation_probe x-ray
_diffrn_radiation_type MoK\a
_diffrn_radiation_wavelength 0.71073
_diffrn_reflns_av_R_equivalents 0.0488
_diffrn_reflns_av_unetI/netI 0.0222
_diffrn_reflns_limit_h_max 15
_diffrn_reflns_limit_h_min -15
_diffrn_reflns_limit_k_max 14
_diffrn_reflns_limit_k_min -14
_diffrn_reflns_limit_l_max 22
_diffrn_reflns_limit_l_min -22
_diffrn_reflns_number 33110
_diffrn_reflns_theta_full 27.49
_diffrn_reflns_theta_max 27.49
_diffrn_reflns_theta_min 3.85
_diffrn_source 'Enraf Nonius FR590'
_exptl_absorpt_coefficient_mu 0.202
_exptl_absorpt_correction_type none
_exptl_crystal_colour Colourless
_exptl_crystal_density_diffrn 1.127
_exptl_crystal_density_method 'not measured'
_exptl_crystal_description prism
_exptl_crystal_F_000 800
_exptl_crystal_size_max 0.28
_exptl_crystal_size_mid 0.22
_exptl_crystal_size_min 0.15
_refine_diff_density_max 0.603
_refine_diff_density_min -0.368
_refine_diff_density_rms 0.051
_refine_ls_extinction_method none
_refine_ls_goodness_of_fit_ref 1.031
_refine_ls_hydrogen_treatment constr
_refine_ls_matrix_type full
_refine_ls_number_parameters 221
_refine_ls_number_reflns 4909
_refine_ls_number_restraints 64
_refine_ls_restrained_S_all 1.046
_refine_ls_R_factor_all 0.0569
_refine_ls_R_factor_gt 0.0501
_refine_ls_shift/su_max 0.001
_refine_ls_shift/su_mean 0
_refine_ls_structure_factor_coef Fsqd
_refine_ls_weighting_details 'calc w=1/[\s^2^(Fo^2^)+(0.0564P)^2^+1.8806P] where P=(Fo^2^+2Fc^2^)/3'
_refine_ls_weighting_scheme calc
_refine_ls_wR_factor_gt 0.1239
_refine_ls_wR_factor_ref 0.13
_reflns_number_gt 4352
_reflns_number_total 4909
_reflns_threshold_expression >2sigma(I)
_cod_data_source_file c0cc04789a.txt
_cod_data_source_block (4)-apr609
_cod_original_sg_symbol_H-M 'P 21/c'
_cod_database_code 7106282

loop_
_symmetry_equiv_pos_as_xyz
'x, y, z'
'-x, y+1/2, -z+1/2'
'-x, -y, -z'
'x, -y-1/2, z-1/2'

loop_
_atom_site_label
_atom_site_type_symbol
_atom_site_fract_x
_atom_site_fract_y
_atom_site_fract_z
_atom_site_U_iso_or_equiv
_atom_site_adp_type
_atom_site_occupancy
_atom_site_symmetry_multiplicity
_atom_site_calc_flag
_atom_site_refinement_flags
_atom_site_disorder_assembly
_atom_site_disorder_group
Si1 Si 0.79240(5) 0.14533(4) 0.03920(3) 0.03107(14) Uani 1 1 d . A .
Mg Mg 0.85376(5) 0.39604(5) -0.02142(3) 0.02202(15) Uani 1 1 d . . .
O O 0.79010(12) 0.54486(11) -0.08843(7) 0.0310(3) Uani 1 1 d D A .
N1 N 0.88997(12) 0.48155(13) 0.08720(8) 0.0254(3) Uani 1 1 d . A .
N2 N 1.02186(13) 0.64842(13) 0.08424(9) 0.0276(3) Uani 1 1 d . . .
N3 N 0.91703(15) 0.62993(15) 0.18151(10) 0.0352(4) Uani 1 1 d . A .
N4 N 0.73838(13) 0.26003(13) -0.02344(9) 0.0280(3) Uani 1 1 d D A .
C1 C 0.94555(14) 0.58264(16) 0.11253(10) 0.0252(3) Uani 1 1 d . . .
C2 C 0.81469(17) 0.45603(17) 0.14470(11) 0.0324(4) Uani 1 1 d . . .
H2A H 0.8509 0.3933 0.1835 0.039 Uiso 1 1 calc R A .
H2B H 0.7351 0.429 0.1161 0.039 Uiso 1 1 calc R . .
C3 C 0.8076(2) 0.5749(2) 0.18729(14) 0.0437(5) Uani 1 1 d . A .
H3A H 0.7387 0.6229 0.1595 0.052 Uiso 1 1 calc R . .
H3B H 0.8036 0.5626 0.2439 0.052 Uiso 1 1 calc R . .
C4 C 0.9455(2) 0.7546(2) 0.18232(14) 0.0435(5) Uani 1 1 d . . .
H4A H 0.9739 0.7847 0.2378 0.052 Uiso 1 1 calc R A .
H4B H 0.8768 0.8029 0.1546 0.052 Uiso 1 1 calc R . .
C5 C 1.04341(19) 0.75613(19) 0.13680(13) 0.0394(5) Uani 1 1 d . A .
H5A H 1.0396 0.8301 0.1044 0.047 Uiso 1 1 calc R . .
H5B H 1.1219 0.7516 0.1743 0.047 Uiso 1 1 calc R . .
C6 C 0.7830(3) -0.0048(2) -0.01139(19) 0.0601(7) Uani 1 1 d . . .
H6A H 0.8199 -0.0002 -0.0573 0.09 Uiso 1 1 calc R A .
H6B H 0.6999 -0.0279 -0.03 0.09 Uiso 1 1 calc R . .
H6C H 0.8243 -0.0647 0.0267 0.09 Uiso 1 1 calc R . .
C7 C 0.95375(19) 0.1702(2) 0.08565(14) 0.0429(5) Uani 1 1 d . . .
H7A H 0.964 0.2478 0.1131 0.064 Uiso 1 1 calc R A .
H7B H 0.9985 0.1694 0.0436 0.064 Uiso 1 1 calc R . .
H7C H 0.9827 0.1062 0.1244 0.064 Uiso 1 1 calc R . .
C8 C 0.7196(2) 0.1250(2) 0.12553(14) 0.0549(6) Uani 1 1 d . . .
H8A H 0.7215 0.2009 0.1546 0.082 Uiso 1 1 calc R A .
H8B H 0.7619 0.0634 0.1618 0.082 Uiso 1 1 calc R . .
H8C H 0.6373 0.1 0.1052 0.082 Uiso 1 1 calc R . .
Si2 Si 0.60882(10) 0.23825(14) -0.09423(8) 0.0337(3) Uani 0.651(4) 1 d PD A 1
C9 C 0.4904(4) 0.1726(5) -0.0513(4) 0.084(4) Uani 0.651(4) 1 d PD A 1
H9A H 0.5182 0.0971 -0.0242 0.126 Uiso 0.651(4) 1 calc PR A 1
H9B H 0.4205 0.1573 -0.0944 0.126 Uiso 0.651(4) 1 calc PR A 1
H9C H 0.47 0.2287 -0.0125 0.126 Uiso 0.651(4) 1 calc PR A 1
C11 C 0.5505(4) 0.3777(5) -0.1458(4) 0.109(3) Uani 0.651(4) 1 d PD A 1
H11A H 0.6111 0.4147 -0.1694 0.163 Uiso 0.651(4) 1 calc PR A 1
H11B H 0.5286 0.433 -0.1072 0.163 Uiso 0.651(4) 1 calc PR A 1
H11C H 0.4806 0.3595 -0.1884 0.163 Uiso 0.651(4) 1 calc PR A 1
C10 C 0.6218(5) 0.1358(6) -0.1800(3) 0.099(2) Uani 0.651(4) 1 d PD A 1
H10A H 0.6532 0.058 -0.1586 0.148 Uiso 0.651(4) 1 calc PR A 1
H10B H 0.6752 0.1718 -0.2101 0.148 Uiso 0.651(4) 1 calc PR A 1
H10C H 0.5436 0.1246 -0.2156 0.148 Uiso 0.651(4) 1 calc PR A 1
C12 C 0.7959(5) 0.5769(5) -0.1679(3) 0.0367(14) Uiso 0.521(7) 1 d PD A 1
H12A H 0.7576 0.5143 -0.206 0.044 Uiso 0.521(7) 1 calc PR A 1
H12B H 0.8795 0.5838 -0.1714 0.044 Uiso 0.521(7) 1 calc PR A 1
C13 C 0.7348(4) 0.6932(5) -0.1889(3) 0.0462(12) Uiso 0.521(7) 1 d PD A 1
H13A H 0.6879 0.6927 -0.245 0.055 Uiso 0.521(7) 1 calc PR A 1
H13B H 0.7923 0.76 -0.1821 0.055 Uiso 0.521(7) 1 calc PR A 1
C14 C 0.6558(4) 0.7046(3) -0.1310(2) 0.0317(10) Uiso 0.521(7) 1 d PD A 1
H14A H 0.5786 0.6652 -0.1522 0.038 Uiso 0.521(7) 1 calc PR A 1
H14B H 0.6421 0.7898 -0.1197 0.038 Uiso 0.521(7) 1 calc PR A 1
C15 C 0.72404(18) 0.6417(2) -0.05715(14) 0.0382(11) Uiso 0.521(7) 1 d PD A 1
H15A H 0.7792 0.6976 -0.0224 0.046 Uiso 0.521(7) 1 calc PR A 1
H15B H 0.6699 0.6074 -0.026 0.046 Uiso 0.521(7) 1 calc PR A 1
Si2A Si 0.59637(18) 0.2838(2) -0.07376(14) 0.0364(6) Uani 0.349(4) 1 d PRD A 2
C9A C 0.48362(18) 0.1734(2) -0.05532(14) 0.044(3) Uiso 0.349(4) 1 d PRD A 2
H9A1 H 0.5121 0.0917 -0.0603 0.065 Uiso 0.349(4) 1 calc PR A 2
H9A2 H 0.409 0.1857 -0.0948 0.065 Uiso 0.349(4) 1 calc PR A 2
H9A3 H 0.4709 0.1851 -0.0012 0.065 Uiso 0.349(4) 1 calc PR A 2
C10A C 0.5930(10) 0.2650(10) -0.1833(5) 0.086(3) Uiso 0.349(4) 1 d PD A 2
H10D H 0.6267 0.187 -0.192 0.129 Uiso 0.349(4) 1 calc PR A 2
H10E H 0.6394 0.3289 -0.2006 0.129 Uiso 0.349(4) 1 calc PR A 2
H10F H 0.5111 0.2693 -0.2144 0.129 Uiso 0.349(4) 1 calc PR A 2
C11A C 0.5325(9) 0.4300(7) -0.0612(6) 0.080(3) Uiso 0.349(4) 1 d PD A 2
H11D H 0.5324 0.4421 -0.0045 0.121 Uiso 0.349(4) 1 calc PR A 2
H11E H 0.4512 0.4333 -0.0934 0.121 Uiso 0.349(4) 1 calc PR A 2
H11F H 0.5796 0.4929 -0.0788 0.121 Uiso 0.349(4) 1 calc PR A 2
C12A C 0.7973(5) 0.5491(6) -0.1743(3) 0.0351(14) Uiso 0.479(7) 1 d PD A 2
H12C H 0.7772 0.4705 -0.2007 0.042 Uiso 0.479(7) 1 calc PR A 2
H12D H 0.8772 0.5732 -0.1795 0.042 Uiso 0.479(7) 1 calc PR A 2
C13A C 0.7069(4) 0.6423(5) -0.2093(3) 0.0384(12) Uiso 0.479(7) 1 d PD A 2
H13C H 0.7305 0.6856 -0.2536 0.046 Uiso 0.479(7) 1 calc PR A 2
H13D H 0.6287 0.6048 -0.2302 0.046 Uiso 0.479(7) 1 calc PR A 2
C14A C 0.7027(6) 0.7247(5) -0.1425(3) 0.0577(16) Uiso 0.479(7) 1 d PD A 2
H14C H 0.6201 0.7488 -0.1445 0.069 Uiso 0.479(7) 1 calc PR A 2
H14D H 0.7495 0.7978 -0.1464 0.069 Uiso 0.479(7) 1 calc PR A 2
C15A C 0.7540(4) 0.6587(4) -0.0649(2) 0.0311(10) Uiso 0.479(7) 1 d PD A 2
H15C H 0.8223 0.703 -0.0326 0.037 Uiso 0.479(7) 1 calc PR A 2
H15D H 0.6937 0.6492 -0.0328 0.037 Uiso 0.479(7) 1 calc PR A 2

loop_
_atom_site_aniso_label
_atom_site_aniso_U_11
_atom_site_aniso_U_22
_atom_site_aniso_U_33
_atom_site_aniso_U_23
_atom_site_aniso_U_13
_atom_site_aniso_U_12
Si1 0.0357(3) 0.0251(3) 0.0325(3) 0.00343(19) 0.0079(2) -0.00490(19)
Mg 0.0227(3) 0.0221(3) 0.0228(3) -0.0006(2) 0.0083(2) -0.0025(2)
O 0.0389(7) 0.0273(6) 0.0264(6) 0.0026(5) 0.0069(5) 0.0018(5)
N1 0.0259(7) 0.0278(7) 0.0248(7) -0.0027(5) 0.0107(5) -0.0032(5)
N2 0.0286(7) 0.0268(7) 0.0302(7) -0.0076(6) 0.0122(6) -0.0053(6)
N3 0.0386(9) 0.0391(9) 0.0339(8) -0.0133(7) 0.0204(7) -0.0088(7)
N4 0.0236(7) 0.0287(7) 0.0313(7) 0.0044(6) 0.0052(6) -0.0062(6)
C1 0.0240(8) 0.0296(8) 0.0234(7) -0.0032(6) 0.0082(6) 0.0005(6)
C2 0.0343(9) 0.0365(10) 0.0307(9) -0.0030(7) 0.0167(7) -0.0058(8)
C3 0.0473(12) 0.0472(12) 0.0455(11) -0.0135(9) 0.0291(10) -0.0121(10)
C4 0.0529(13) 0.0406(11) 0.0441(11) -0.0178(9) 0.0254(10) -0.0121(9)
C5 0.0421(11) 0.0366(10) 0.0446(11) -0.0182(9) 0.0209(9) -0.0122(8)
C6 0.0678(17) 0.0309(11) 0.0841(19) -0.0114(12) 0.0224(14) -0.0085(11)
C7 0.0378(11) 0.0418(11) 0.0443(11) 0.0091(9) -0.0008(9) 0.0037(9)
C8 0.0677(16) 0.0602(15) 0.0398(12) 0.0115(10) 0.0185(11) -0.0178(12)
Si2 0.0231(4) 0.0345(7) 0.0405(6) 0.0039(5) 0.0012(4) -0.0070(4)
C9 0.029(2) 0.103(5) 0.114(6) 0.038(4) 0.002(2) -0.036(3)
C11 0.047(2) 0.084(4) 0.159(6) 0.078(4) -0.051(3) -0.033(2)
C10 0.060(3) 0.168(7) 0.057(3) -0.047(3) -0.011(2) -0.001(3)
Si2A 0.0235(9) 0.0394(14) 0.0436(12) 0.0037(9) 0.0021(7) -0.0124(9)

loop_
_atom_type_symbol
_atom_type_description
_atom_type_scat_dispersion_real
_atom_type_scat_dispersion_imag
_atom_type_scat_source
C C 0.0033 0.0016 'International Tables Vol C Tables 4.2.6.8 and 6.1.1.4'
H H 0 0 'International Tables Vol C Tables 4.2.6.8 and 6.1.1.4'
Mg Mg 0.0486 0.0363 'International Tables Vol C Tables 4.2.6.8 and 6.1.1.4'
N N 0.0061 0.0033 'International Tables Vol C Tables 4.2.6.8 and 6.1.1.4'
O O 0.0106 0.006 'International Tables Vol C Tables 4.2.6.8 and 6.1.1.4'
Si Si 0.0817 0.0704 'International Tables Vol C Tables 4.2.6.8 and 6.1.1.4'

loop_
_geom_angle_atom_site_label_1
_geom_angle_atom_site_label_2
_geom_angle_atom_site_label_3
_geom_angle
_geom_angle_site_symmetry_1
_geom_angle_site_symmetry_3
_geom_angle_publ_flag
N4 Si1 C8 114.90(11) . . ?
N4 Si1 C6 114.06(11) . . ?
C8 Si1 C6 105.44(13) . . ?
N4 Si1 C7 110.19(9) . . ?
C8 Si1 C7 105.65(11) . . ?
C6 Si1 C7 105.87(12) . . ?
C8 Si1 Mg 123.25(9) . . ?
C6 Si1 Mg 129.77(10) . . ?
C7 Si1 Mg 74.18(7) . . ?
N4 Mg N1 111.32(6) . . ?
N4 Mg N2 110.73(6) . 3_765 ?
N1 Mg N2 124.50(6) . 3_765 ?
N4 Mg O 116.37(6) . . ?
N1 Mg O 95.94(6) . . ?
N2 Mg O 96.28(6) 3_765 . ?
N4 Mg Si1 29.72(4) . . ?
N1 Mg Si1 97.52(5) . . ?
N2 Mg Si1 101.51(5) 3_765 . ?
O Mg Si1 145.91(4) . . ?
N1 Mg Si2A 115.14(7) . . ?
N2 Mg Si2A 119.20(7) 3_765 . ?
O Mg Si2A 88.03(6) . . ?
Si1 Mg Si2A 57.91(4) . . ?
C12 O C15A 97.3(3) . . ?
C15A O C12A 109.6(3) . . ?
C12 O C15 107.6(2) . . ?
C12A O C15 118.6(2) . . ?
C12 O Mg 130.3(2) . . ?
C15A O Mg 130.84(18) . . ?
C12A O Mg 118.8(2) . . ?
C15 O Mg 122.17(11) . . ?
C1 N1 C2 105.28(13) . . ?
C1 N1 Mg 132.77(11) . . ?
C2 N1 Mg 118.86(11) . . ?
C1 N2 C5 105.10(14) . . ?
C1 N2 Mg 131.96(12) . 3_765 ?
C5 N2 Mg 118.12(11) . 3_765 ?
C1 N3 C4 106.01(15) . . ?
C1 N3 C3 106.32(15) . . ?
C4 N3 C3 128.51(18) . . ?
Si1 N4 Si2A 127.94(11) . . ?
Si1 N4 Si2 118.48(9) . . ?
Si1 N4 Mg 114.07(8) . . ?
Si2A N4 Mg 117.10(11) . . ?
Si2 N4 Mg 126.06(9) . . ?
N1 C1 N2 132.07(15) . . ?
N1 C1 N3 113.93(15) . . ?
N2 C1 N3 113.99(15) . . ?
N1 C2 C3 104.74(14) . . ?
N1 C2 H2A 110.8 . . ?
C3 C2 H2A 110.8 . . ?
N1 C2 H2B 110.8 . . ?
C3 C2 H2B 110.8 . . ?
H2A C2 H2B 108.9 . . ?
N3 C3 C2 101.16(15) . . ?
N3 C3 H3A 111.5 . . ?
C2 C3 H3A 111.5 . . ?
N3 C3 H3B 111.5 . . ?
C2 C3 H3B 111.5 . . ?
H3A C3 H3B 109.4 . . ?
N3 C4 C5 101.82(16) . . ?
N3 C4 H4A 111.4 . . ?
C5 C4 H4A 111.4 . . ?
N3 C4 H4B 111.4 . . ?
C5 C4 H4B 111.4 . . ?
H4A C4 H4B 109.3 . . ?
N2 C5 C4 105.03(15) . . ?
N2 C5 H5A 110.7 . . ?
C4 C5 H5A 110.7 . . ?
N2 C5 H5B 110.7 . . ?
C4 C5 H5B 110.7 . . ?
H5A C5 H5B 108.8 . . ?
Si1 C6 H6A 109.5 . . ?
Si1 C6 H6B 109.5 . . ?
H6A C6 H6B 109.5 . . ?
Si1 C6 H6C 109.5 . . ?
H6A C6 H6C 109.5 . . ?
H6B C6 H6C 109.5 . . ?
Si1 C7 H7A 109.5 . . ?
Si1 C7 H7B 109.5 . . ?
H7A C7 H7B 109.5 . . ?
Si1 C7 H7C 109.5 . . ?
H7A C7 H7C 109.5 . . ?
H7B C7 H7C 109.5 . . ?
Si1 C8 H8A 109.5 . . ?
Si1 C8 H8B 109.5 . . ?
H8A C8 H8B 109.5 . . ?
Si1 C8 H8C 109.5 . . ?
H8A C8 H8C 109.5 . . ?
H8B C8 H8C 109.5 . . ?
N4 Si2 C11 112.70(17) . . ?
N4 Si2 C9 112.7(2) . . ?
C11 Si2 C9 107.4(3) . . ?
N4 Si2 C10 114.80(18) . . ?
C11 Si2 C10 102.9(3) . . ?
C9 Si2 C10 105.5(3) . . ?
Si2 C9 H9A 109.5 . . ?
Si2 C9 H9B 109.5 . . ?
H9A C9 H9B 109.5 . . ?
Si2 C9 H9C 109.5 . . ?
H9A C9 H9C 109.5 . . ?
H9B C9 H9C 109.5 . . ?
Si2 C11 H11A 109.5 . . ?
Si2 C11 H11B 109.5 . . ?
H11A C11 H11B 109.5 . . ?
Si2 C11 H11C 109.5 . . ?
H11A C11 H11C 109.5 . . ?
H11B C11 H11C 109.5 . . ?
Si2 C10 H10A 109.5 . . ?
Si2 C10 H10B 109.5 . . ?
H10A C10 H10B 109.5 . . ?
Si2 C10 H10C 109.5 . . ?
H10A C10 H10C 109.5 . . ?
H10B C10 H10C 109.5 . . ?
O C12 C13 109.1(4) . . ?
O C12 H12A 109.9 . . ?
C13 C12 H12A 109.9 . . ?
O C12 H12B 109.9 . . ?
C13 C12 H12B 109.9 . . ?
H12A C12 H12B 108.3 . . ?
C12 C13 C14 104.2(3) . . ?
C12 C13 H13A 110.9 . . ?
C14 C13 H13A 110.9 . . ?
C12 C13 H13B 110.9 . . ?
C14 C13 H13B 110.9 . . ?
H13A C13 H13B 108.9 . . ?
C13 C14 C15 103.3(3) . . ?
C13 C14 H14A 111.1 . . ?
C15 C14 H14A 111.1 . . ?
C13 C14 H14B 111.1 . . ?
C15 C14 H14B 111.1 . . ?
H14A C14 H14B 109.1 . . ?
O C15 C14 104.6(2) . . ?
O C15 H15A 110.8 . . ?
C14 C15 H15A 110.8 . . ?
O C15 H15B 110.8 . . ?
C14 C15 H15B 110.8 . . ?
H15A C15 H15B 108.9 . . ?
N4 Si2A C11A 117.0(4) . . ?
N4 Si2A C9A 116.55(9) . . ?
C11A Si2A C9A 104.4(3) . . ?
N4 Si2A C10A 106.6(4) . . ?
C11A Si2A C10A 107.5(4) . . ?
C9A Si2A C10A 103.8(3) . . ?
C11A Si2A Mg 89.8(3) . . ?
C9A Si2A Mg 149.3 . . ?
C10A Si2A Mg 97.4(3) . . ?
Si2A C9A H9A1 109.5 . . ?
Si2A C9A H9A2 109.5 . . ?
H9A1 C9A H9A2 109.5 . . ?
Si2A C9A H9A3 109.5 . . ?
H9A1 C9A H9A3 109.5 . . ?
H9A2 C9A H9A3 109.5 . . ?
Si2A C10A H10D 109.5 . . ?
Si2A C10A H10E 109.5 . . ?
H10D C10A H10E 109.5 . . ?
Si2A C10A H10F 109.5 . . ?
H10D C10A H10F 109.5 . . ?
H10E C10A H10F 109.5 . . ?
Si2A C11A H11D 109.5 . . ?
Si2A C11A H11E 109.5 . . ?
H11D C11A H11E 109.5 . . ?
Si2A C11A H11F 109.5 . . ?
H11D C11A H11F 109.5 . . ?
H11E C11A H11F 109.5 . . ?
O C12A C13A 102.9(4) . . ?
O C12A H12C 111.2 . . ?
C13A C12A H12C 111.2 . . ?
O C12A H12D 111.2 . . ?
C13A C12A H12D 111.2 . . ?
H12C C12A H12D 109.1 . . ?
C14A C13A C12A 105.4(4) . . ?
C14A C13A H13C 110.7 . . ?
C12A C13A H13C 110.7 . . ?
C14A C13A H13D 110.7 . . ?
C12A C13A H13D 110.7 . . ?
H13C C13A H13D 108.8 . . ?
C13A C14A C15A 107.4(4) . . ?
C13A C14A H14C 110.2 . . ?
C15A C14A H14C 110.2 . . ?
C13A C14A H14D 110.2 . . ?
C15A C14A H14D 110.2 . . ?
H14C C14A H14D 108.5 . . ?
O C15A C14A 105.5(3) . . ?
O C15A H15C 110.6 . . ?
C14A C15A H15C 110.6 . . ?
O C15A H15D 110.6 . . ?
C14A C15A H15D 110.6 . . ?
H15C C15A H15D 108.8 . . ?

loop_
_geom_bond_atom_site_label_1
_geom_bond_atom_site_label_2
_geom_bond_distance
_geom_bond_site_symmetry_2
_geom_bond_publ_flag
Si1 N4 1.6956(15) . ?
Si1 C8 1.878(2) . ?
Si1 C6 1.878(2) . ?
Si1 C7 1.883(2) . ?
Si1 Mg 3.1229(7) . ?
Mg N4 2.0205(15) . ?
Mg N1 2.0468(15) . ?
Mg N2 2.0507(15) 3_765 ?
Mg O 2.0578(14) . ?
Mg Si2A 3.177(2) . ?
O C12 1.423(5) . ?
O C15A 1.425(4) . ?
O C12A 1.493(5) . ?
O C15 1.494(3) . ?
N1 C1 1.323(2) . ?
N1 C2 1.487(2) . ?
N2 C1 1.325(2) . ?
N2 C5 1.488(2) . ?
N2 Mg 2.0507(15) 3_765 ?
N3 C1 1.401(2) . ?
N3 C4 1.430(3) . ?
N3 C3 1.436(3) . ?
N4 Si2A 1.699(2) . ?
N4 Si2 1.7209(19) . ?
C2 C3 1.525(3) . ?
C2 H2A 0.99 . ?
C2 H2B 0.99 . ?
C3 H3A 0.99 . ?
C3 H3B 0.99 . ?
C4 C5 1.519(3) . ?
C4 H4A 0.99 . ?
C4 H4B 0.99 . ?
C5 H5A 0.99 . ?
C5 H5B 0.99 . ?
C6 H6A 0.98 . ?
C6 H6B 0.98 . ?
C6 H6C 0.98 . ?
C7 H7A 0.98 . ?
C7 H7B 0.98 . ?
C7 H7C 0.98 . ?
C8 H8A 0.98 . ?
C8 H8B 0.98 . ?
C8 H8C 0.98 . ?
Si2 C11 1.840(4) . ?
Si2 C9 1.853(4) . ?
Si2 C10 1.894(5) . ?
C9 H9A 0.98 . ?
C9 H9B 0.98 . ?
C9 H9C 0.98 . ?
C11 H11A 0.98 . ?
C11 H11B 0.98 . ?
C11 H11C 0.98 . ?
C10 H10A 0.98 . ?
C10 H10B 0.98 . ?
C10 H10C 0.98 . ?
C12 C13 1.484(6) . ?
C12 H12A 0.99 . ?
C12 H12B 0.99 . ?
C13 C14 1.503(5) . ?
C13 H13A 0.99 . ?
C13 H13B 0.99 . ?
C14 C15 1.505(4) . ?
C14 H14A 0.99 . ?
C14 H14B 0.99 . ?
C15 H15A 0.99 . ?
C15 H15B 0.99 . ?
Si2A C11A 1.825(8) . ?
Si2A C9A 1.8772 . ?
Si2A C10A 1.879(8) . ?
C9A H9A1 0.98 . ?
C9A H9A2 0.98 . ?
C9A H9A3 0.98 . ?
C10A H10D 0.98 . ?
C10A H10E 0.98 . ?
C10A H10F 0.98 . ?
C11A H11D 0.98 . ?
C11A H11E 0.98 . ?
C11A H11F 0.98 . ?
C12A C13A 1.502(6) . ?
C12A H12C 0.99 . ?
C12A H12D 0.99 . ?
C13A C14A 1.478(7) . ?
C13A H13C 0.99 . ?
C13A H13D 0.99 . ?
C14A C15A 1.517(6) . ?
C14A H14C 0.99 . ?
C14A H14D 0.99 . ?
C15A H15C 0.99 . ?
C15A H15D 0.99 . ?
